data_4032139
loop_
_publ_author_name
'Borah, Madhurjya'
'Borthakur, Upasana'
'Saikia, Anil K.'

_publ_section_title
;
 Diastereoselective Synthesis of Substituted Morpholines from N-Tethered
 Alkenols: Total Synthesis of (+-)-Chelonin A.
;
_journal_issue 3
_journal_name_full 'The Journal of organic chemistry'
_journal_page_first 1330
_journal_page_last 1339
_journal_paper_doi 10.1021/acs.joc.6b02260
_journal_volume 82
_journal_year 2017
_chemical_formula_moiety 'C19 H20 N2 O5 S'
_chemical_formula_sum 'C19 H20 N2 O5 S'
_chemical_formula_weight 388.43
_chemical_melting_point 403
_chemical_name_systematic
; 
 ? 
;
_space_group_IT_number 2
_symmetry_cell_setting triclinic
_symmetry_space_group_name_Hall '-P 1'
_symmetry_space_group_name_H-M 'P -1'
_atom_sites_solution_hydrogens geom
_atom_sites_solution_primary direct
_atom_sites_solution_secondary difmap
_audit_creation_method SHELXL-97
_cell_angle_alpha 96.566(8)
_cell_angle_beta 92.291(7)
_cell_angle_gamma 90.483(7)
_cell_formula_units_Z 8
_cell_length_a 8.0238(11)
_cell_length_b 20.185(3)
_cell_length_c 24.621(3)
_cell_measurement_reflns_used 6868
_cell_measurement_temperature 296(2)
_cell_measurement_theta_max 20.05
_cell_measurement_theta_min 2.48
_cell_volume 3958.0(9)
_computing_cell_refinement 'Bruker SMART'
_computing_data_collection 'Bruker SMART'
_computing_data_reduction 'Bruker SAINT'
_computing_molecular_graphics 'Bruker SHELXTL'
_computing_publication_material 'Bruker SHELXTL'
_computing_structure_refinement 'SHELXL-97 (Sheldrick, 1997)'
_computing_structure_solution 'SHELXS-97 (Sheldrick, 1990)'
_diffrn_ambient_temperature 296(2)
_diffrn_measured_fraction_theta_full 0.957
_diffrn_measured_fraction_theta_max 0.957
_diffrn_measurement_device_type 'CCD area detector'
_diffrn_measurement_method 'phi and omega scans'
_diffrn_radiation_monochromator graphite
_diffrn_radiation_source 'fine-focus sealed tube'
_diffrn_radiation_type MoK\a
_diffrn_radiation_wavelength 0.71073
_diffrn_reflns_av_R_equivalents 0.1020
_diffrn_reflns_av_sigmaI/netI 0.1100
_diffrn_reflns_limit_h_max 9
_diffrn_reflns_limit_h_min -9
_diffrn_reflns_limit_k_max 24
_diffrn_reflns_limit_k_min -24
_diffrn_reflns_limit_l_max 29
_diffrn_reflns_limit_l_min -27
_diffrn_reflns_number 57327
_diffrn_reflns_theta_full 25.00
_diffrn_reflns_theta_max 25.00
_diffrn_reflns_theta_min 0.83
_exptl_absorpt_coefficient_mu 0.195
_exptl_absorpt_correction_T_max 0.970
_exptl_absorpt_correction_T_min 0.958
_exptl_absorpt_correction_type multi-scan
_exptl_absorpt_process_details 'face indexing'
_exptl_crystal_colour white
_exptl_crystal_density_diffrn 1.303
_exptl_crystal_density_method 'not measured'
_exptl_crystal_description block
_exptl_crystal_F_000 1630
_exptl_crystal_size_max 0.21
_exptl_crystal_size_mid 0.19
_exptl_crystal_size_min 0.16
_refine_diff_density_max 0.819
_refine_diff_density_min -0.378
_refine_diff_density_rms 0.099
_refine_ls_extinction_method none
_refine_ls_goodness_of_fit_ref 1.262
_refine_ls_hydrogen_treatment mixed
_refine_ls_matrix_type full
_refine_ls_number_parameters 977
_refine_ls_number_reflns 13346
_refine_ls_number_restraints 0
_refine_ls_restrained_S_all 1.262
_refine_ls_R_factor_all 0.1946
_refine_ls_R_factor_gt 0.1468
_refine_ls_shift/su_max 0.000
_refine_ls_shift/su_mean 0.000
_refine_ls_structure_factor_coef Fsqd
_refine_ls_weighting_details 'calc w=1/[\s^2^(Fo^2^)+(0.0100P)^2^+20.1000P] where P=(Fo^2^+2Fc^2^)/3'
_refine_ls_weighting_scheme calc
_refine_ls_wR_factor_gt 0.3316
_refine_ls_wR_factor_ref 0.3527
_reflns_number_gt 7984
_reflns_number_total 13346
_reflns_threshold_expression >2sigma(I)
_cod_data_source_file jo6b02260_si_004.cif
_cod_data_source_block mb-nitro_0m
_cod_depositor_comments 'Adding full bibliography for 4032139--4032140.cif.'
_cod_original_cell_volume 3957.9(9)
_cod_original_sg_symbol_H-M P-1
_cod_database_code 4032139

loop_
_symmetry_equiv_pos_as_xyz
'x, y, z'
'-x, -y, -z'

loop_
_atom_site_label
_atom_site_type_symbol
_atom_site_fract_x
_atom_site_fract_y
_atom_site_fract_z
_atom_site_U_iso_or_equiv
_atom_site_adp_type
_atom_site_occupancy
_atom_site_symmetry_multiplicity
_atom_site_calc_flag
_atom_site_refinement_flags
N3 N 0.3289(8) 0.0006(4) 0.2329(3) 0.0559(19) Uani 1 1 d .
S1 S 0.9424(3) 0.70124(12) 0.02425(12) 0.0660(7) Uani 1 1 d .
S2 S 0.8410(3) 0.20860(14) 0.47076(12) 0.0706(7) Uani 1 1 d .
S3 S 0.5008(3) 0.04538(14) 0.24328(11) 0.0665(7) Uani 1 1 d .
S4 S -0.3133(4) 0.44715(16) 0.23249(16) 0.0904(10) Uani 1 1 d .
N2 N 0.7792(9) 0.7478(4) 0.0383(3) 0.0573(19) Uani 1 1 d .
N1 N 0.3515(14) 0.8171(6) 0.3205(4) 0.081(3) Uani 1 1 d .
O1 O 0.4691(7) 0.8033(3) 0.0651(2) 0.0537(15) Uani 1 1 d .
O2 O 0.2360(12) 0.7812(5) 0.3267(3) 0.106(3) Uani 1 1 d .
O3 O 0.4113(14) 0.8584(5) 0.3559(4) 0.117(3) Uani 1 1 d .
C11 C 0.5256(11) 0.8034(4) 0.0106(4) 0.060(2) Uani 1 1 d .
H11 H 0.5857 0.8454 0.0081 0.072 Uiso 1 1 calc R
C10 C 0.6015(10) 0.8098(4) 0.1045(4) 0.050(2) Uani 1 1 d .
H10 H 0.6636 0.8512 0.1015 0.060 Uiso 1 1 calc R
C17 C 0.4135(12) 0.8149(5) 0.2643(4) 0.063(3) Uani 1 1 d .
C9 C 0.7201(11) 0.7501(4) 0.0950(4) 0.053(2) Uani 1 1 d .
H9A H 0.8142 0.7555 0.1212 0.064 Uiso 1 1 calc R
H9B H 0.6618 0.7089 0.0996 0.064 Uiso 1 1 calc R
C5 C 0.8699(11) 0.6181(5) 0.0195(5) 0.063(3) Uani 1 1 d .
C14 C 0.5335(10) 0.8125(4) 0.1607(4) 0.050(2) Uani 1 1 d .
C8 C 0.6430(11) 0.7454(4) -0.0027(4) 0.061(2) Uani 1 1 d .
H8A H 0.5819 0.7036 -0.0037 0.073 Uiso 1 1 calc R
H8B H 0.6876 0.7478 -0.0385 0.073 Uiso 1 1 calc R
C15 C 0.6129(12) 0.8515(5) 0.2037(4) 0.059(2) Uani 1 1 d .
H15 H 0.7074 0.8763 0.1978 0.071 Uiso 1 1 calc R
C19 C 0.3931(11) 0.7753(4) 0.1697(4) 0.058(2) Uani 1 1 d .
H19 H 0.3386 0.7498 0.1404 0.069 Uiso 1 1 calc R
C18 C 0.3331(12) 0.7756(5) 0.2216(4) 0.063(3) Uani 1 1 d .
H18 H 0.2404 0.7499 0.2276 0.076 Uiso 1 1 calc R
C4 C 0.8426(13) 0.5893(5) 0.0649(4) 0.067(3) Uani 1 1 d .
H4 H 0.8683 0.6128 0.0990 0.081 Uiso 1 1 calc R
C16 C 0.5519(13) 0.8540(5) 0.2563(4) 0.070(3) Uani 1 1 d .
H16 H 0.6029 0.8812 0.2854 0.085 Uiso 1 1 calc R
C6 C 0.8334(13) 0.5831(5) -0.0311(5) 0.075(3) Uani 1 1 d .
H6 H 0.8527 0.6024 -0.0628 0.089 Uiso 1 1 calc R
C12 C 0.3783(13) 0.7987(6) -0.0281(4) 0.076(3) Uani 1 1 d .
H12 H 0.3051 0.7627 -0.0284 0.091 Uiso 1 1 calc R
C3 C 0.7773(13) 0.5258(6) 0.0620(5) 0.079(3) Uani 1 1 d .
H3A H 0.7582 0.5071 0.0940 0.095 Uiso 1 1 calc R
C2 C 0.7393(12) 0.4890(5) 0.0114(6) 0.077(3) Uani 1 1 d .
C7 C 0.7675(14) 0.5187(6) -0.0343(5) 0.083(3) Uani 1 1 d .
H7 H 0.7422 0.4955 -0.0685 0.099 Uiso 1 1 calc R
C1 C 0.6675(15) 0.4190(6) 0.0072(7) 0.118(5) Uani 1 1 d .
H1A H 0.5644 0.4168 -0.0141 0.176 Uiso 1 1 calc R
H1B H 0.6475 0.4076 0.0432 0.176 Uiso 1 1 calc R
H1C H 0.7450 0.3882 -0.0101 0.176 Uiso 1 1 calc R
C13 C 0.3463(15) 0.8442(6) -0.0625(4) 0.085(3) Uani 1 1 d .
H13A H 0.4179 0.8806 -0.0629 0.102 Uiso 1 1 calc R
H13B H 0.2524 0.8394 -0.0861 0.102 Uiso 1 1 calc R
O4 O 0.9888(10) 0.7145(4) -0.0283(3) 0.094(2) Uani 1 1 d .
O5 O 1.0583(8) 0.7133(4) 0.0699(3) 0.083(2) Uani 1 1 d .
O10 O 0.3638(8) 0.3059(3) 0.5160(3) 0.0691(18) Uani 1 1 d .
O15 O 0.1551(8) 0.5554(3) 0.2928(3) 0.0688(18) Uani 1 1 d .
O7 O 0.9657(8) 0.2272(4) 0.5137(3) 0.086(2) Uani 1 1 d .
O6 O 0.8699(10) 0.2176(4) 0.4153(3) 0.093(2) Uani 1 1 d .
O12 O -0.3516(11) 0.4594(4) 0.1770(4) 0.110(3) Uani 1 1 d .
O11 O -0.4370(9) 0.4575(4) 0.2728(4) 0.106(3) Uani 1 1 d .
O9 O 0.0924(12) 0.2715(6) 0.7691(4) 0.119(3) Uani 1 1 d .
O8 O 0.2714(14) 0.3451(5) 0.8039(4) 0.113(3) Uani 1 1 d .
O13 O 0.3464(14) 0.5258(7) 0.5636(4) 0.140(4) Uani 1 1 d .
O14 O 0.1576(18) 0.5943(6) 0.5852(5) 0.143(4) Uani 1 1 d .
C66 C 0.2084(11) 0.0065(5) 0.2766(4) 0.059(2) Uani 1 1 d .
H66A H 0.1502 0.0484 0.2768 0.071 Uiso 1 1 calc R
H66B H 0.2665 0.0058 0.3118 0.071 Uiso 1 1 calc R
O16 O -0.3335(12) -0.0265(5) -0.0436(3) 0.101(3) Uani 1 1 d .
O17 O -0.1702(14) -0.1033(5) -0.0760(4) 0.118(3) Uani 1 1 d .
C64 C 0.1198(10) -0.0615(4) 0.1720(3) 0.0447(19) Uani 1 1 d .
H64 H 0.1787 -0.1035 0.1742 0.054 Uiso 1 1 calc R
N6 N 0.6732(10) 0.2519(4) 0.4865(3) 0.064(2) Uani 1 1 d .
N5 N 0.2105(13) 0.3068(6) 0.7649(4) 0.080(3) Uani 1 1 d .
N4 N -0.2180(13) -0.0641(6) -0.0392(4) 0.074(3) Uani 1 1 d .
C31 C 0.0157(12) 0.5586(5) 0.3263(4) 0.067(3) Uani 1 1 d .
H31 H -0.0458 0.5995 0.3219 0.080 Uiso 1 1 calc R
N7 N 0.2300(17) 0.5606(6) 0.5522(5) 0.099(3) Uani 1 1 d .
C27 C -0.0098(14) 0.4942(5) 0.2183(5) 0.080(3) Uani 1 1 d .
H27A H -0.0489 0.4955 0.1806 0.096 Uiso 1 1 calc R
H27B H 0.0514 0.4533 0.2203 0.096 Uiso 1 1 calc R
C26 C 0.1076(13) 0.5548(5) 0.2361(5) 0.072(3) Uani 1 1 d .
H26 H 0.0483 0.5959 0.2308 0.086 Uiso 1 1 calc R
C30 C -0.1010(13) 0.4981(5) 0.3116(5) 0.076(3) Uani 1 1 d .
H30A H -0.0436 0.4575 0.3184 0.091 Uiso 1 1 calc R
H30B H -0.1980 0.5023 0.3339 0.091 Uiso 1 1 calc R
C20 C 0.1766(15) 0.5591(6) 0.4931(5) 0.076(3) Uani 1 1 d .
N8 N -0.1528(11) 0.4950(5) 0.2534(4) 0.081(3) Uani 1 1 d .
C23 C 0.0773(13) 0.5596(5) 0.3858(5) 0.071(3) Uani 1 1 d .
C24 C 0.2131(14) 0.5247(5) 0.4005(5) 0.075(3) Uani 1 1 d .
H24 H 0.2734 0.5010 0.3733 0.090 Uiso 1 1 calc R
C36 C -0.1799(16) 0.2676(8) 0.2753(8) 0.118(6) Uani 1 1 d .
H36 H -0.1754 0.2465 0.3070 0.142 Uiso 1 1 calc R
C32 C -0.2440(12) 0.3643(6) 0.2302(6) 0.081(3) Uani 1 1 d .
C28 C 0.2590(14) 0.5520(6) 0.2052(5) 0.086(3) Uani 1 1 d .
H28 H 0.3397 0.5210 0.2123 0.104 Uiso 1 1 calc R
C21 C 0.0371(16) 0.5959(6) 0.4812(5) 0.086(3) Uani 1 1 d .
H21 H -0.0226 0.6192 0.5087 0.103 Uiso 1 1 calc R
C25 C 0.2641(14) 0.5236(6) 0.4552(5) 0.079(3) Uani 1 1 d .
H25 H 0.3557 0.4989 0.4650 0.095 Uiso 1 1 calc R
C37 C -0.2385(14) 0.3328(7) 0.2769(6) 0.094(4) Uani 1 1 d .
H37 H -0.2737 0.3549 0.3096 0.113 Uiso 1 1 calc R
C35 C -0.1261(17) 0.2328(8) 0.2245(11) 0.122(6) Uani 1 1 d .
C22 C -0.0077(14) 0.5964(5) 0.4273(6) 0.083(3) Uani 1 1 d .
H22 H -0.0978 0.6220 0.4179 0.100 Uiso 1 1 calc R
C33 C -0.1880(17) 0.3297(7) 0.1826(6) 0.100(4) Uani 1 1 d .
H33 H -0.1884 0.3503 0.1507 0.120 Uiso 1 1 calc R
C34 C -0.1334(18) 0.2672(8) 0.1819(8) 0.120(5) Uani 1 1 d .
H34 H -0.0979 0.2463 0.1488 0.144 Uiso 1 1 calc R
C29 C 0.2866(19) 0.5930(7) 0.1662(5) 0.109(4) Uani 1 1 d .
H29A H 0.2073 0.6243 0.1585 0.131 Uiso 1 1 calc R
H29B H 0.3848 0.5897 0.1473 0.131 Uiso 1 1 calc R
C38 C -0.0676(18) 0.1637(7) 0.2256(9) 0.167(9) Uani 1 1 d .
H38A H -0.1503 0.1331 0.2078 0.250 Uiso 1 1 calc R
H38B H -0.0495 0.1549 0.2629 0.250 Uiso 1 1 calc R
H38C H 0.0349 0.1582 0.2069 0.250 Uiso 1 1 calc R
C42 C 0.4239(11) 0.3086(4) 0.6106(4) 0.054(2) Uani 1 1 d .
C39 C 0.2854(13) 0.3071(5) 0.7114(4) 0.066(3) Uani 1 1 d .
C45 C 0.4969(11) 0.3095(4) 0.5556(4) 0.055(2) Uani 1 1 d .
H45 H 0.5566 0.3519 0.5552 0.065 Uiso 1 1 calc R
C46 C 0.6202(12) 0.2527(5) 0.5442(4) 0.063(2) Uani 1 1 d .
H46A H 0.7165 0.2595 0.5694 0.076 Uiso 1 1 calc R
H46B H 0.5677 0.2104 0.5490 0.076 Uiso 1 1 calc R
C40 C 0.2122(12) 0.2666(5) 0.6667(4) 0.065(3) Uani 1 1 d .
H40 H 0.1199 0.2396 0.6705 0.078 Uiso 1 1 calc R
C51 C 0.7899(11) 0.1237(5) 0.4737(4) 0.057(2) Uani 1 1 d .
C47 C 0.5334(12) 0.2485(5) 0.4464(4) 0.069(3) Uani 1 1 d .
H47A H 0.4724 0.2068 0.4467 0.083 Uiso 1 1 calc R
H47B H 0.5747 0.2500 0.4101 0.083 Uiso 1 1 calc R
C41 C 0.2828(13) 0.2687(5) 0.6173(4) 0.064(3) Uani 1 1 d .
H41 H 0.2358 0.2427 0.5868 0.077 Uiso 1 1 calc R
C43 C 0.4910(13) 0.3467(5) 0.6561(4) 0.067(3) Uani 1 1 d .
H43 H 0.5855 0.3729 0.6532 0.080 Uiso 1 1 calc R
C48 C 0.4192(13) 0.3066(5) 0.4604(4) 0.066(3) Uani 1 1 d .
H48 H 0.4807 0.3483 0.4581 0.079 Uiso 1 1 calc R
C44 C 0.4203(13) 0.3466(5) 0.7057(4) 0.071(3) Uani 1 1 d .
H44 H 0.4649 0.3739 0.7358 0.085 Uiso 1 1 calc R
C54 C 0.7127(12) -0.0103(6) 0.4790(5) 0.072(3) Uani 1 1 d .
C52 C 0.7155(12) 0.0858(6) 0.4287(4) 0.068(3) Uani 1 1 d .
H52 H 0.6924 0.1045 0.3965 0.081 Uiso 1 1 calc R
C53 C 0.6766(13) 0.0206(6) 0.4324(4) 0.071(3) Uani 1 1 d .
H53 H 0.6236 -0.0043 0.4024 0.085 Uiso 1 1 calc R
C55 C 0.7865(14) 0.0284(6) 0.5245(4) 0.076(3) Uani 1 1 d .
H55 H 0.8113 0.0098 0.5567 0.091 Uiso 1 1 calc R
C56 C 0.8221(13) 0.0953(6) 0.5208(4) 0.073(3) Uani 1 1 d .
H56 H 0.8691 0.1215 0.5512 0.087 Uiso 1 1 calc R
C57 C 0.6719(15) -0.0830(5) 0.4810(5) 0.087(3) Uani 1 1 d .
H57A H 0.5669 -0.0939 0.4618 0.130 Uiso 1 1 calc R
H57B H 0.6649 -0.0915 0.5184 0.130 Uiso 1 1 calc R
H57C H 0.7578 -0.1098 0.4640 0.130 Uiso 1 1 calc R
C49 C 0.2656(16) 0.3054(7) 0.4249(5) 0.093(4) Uani 1 1 d .
H49 H 0.1855 0.2726 0.4282 0.111 Uiso 1 1 calc R
C50 C 0.236(2) 0.3467(8) 0.3896(5) 0.141(7) Uani 1 1 d .
H50A H 0.3133 0.3800 0.3853 0.169 Uiso 1 1 calc R
H50B H 0.1367 0.3433 0.3685 0.169 Uiso 1 1 calc R
C61 C 0.0254(9) -0.0638(4) 0.1169(3) 0.0422(19) Uani 1 1 d .
C58 C -0.1336(12) -0.0644(4) 0.0167(4) 0.055(2) Uani 1 1 d .
C59 C -0.1920(12) -0.0241(4) 0.0591(4) 0.056(2) Uani 1 1 d .
H59 H -0.2842 0.0026 0.0544 0.068 Uiso 1 1 calc R
C60 C -0.1091(11) -0.0237(4) 0.1105(4) 0.055(2) Uani 1 1 d .
H60 H -0.1459 0.0039 0.1404 0.066 Uiso 1 1 calc R
C62 C 0.0778(11) -0.1050(4) 0.0718(4) 0.057(2) Uani 1 1 d .
H62 H 0.1678 -0.1328 0.0765 0.068 Uiso 1 1 calc R
C63 C 0.0027(12) -0.1064(5) 0.0211(4) 0.064(3) Uani 1 1 d .
H63 H 0.0400 -0.1337 -0.0089 0.077 Uiso 1 1 calc R
O18 O 0.0027(7) -0.0522(3) 0.2142(2) 0.0497(14) Uani 1 1 d .
C65 C 0.2459(10) -0.0030(4) 0.1784(3) 0.049(2) Uani 1 1 d .
H65A H 0.3278 -0.0098 0.1504 0.059 Uiso 1 1 calc R
H65B H 0.1888 0.0383 0.1742 0.059 Uiso 1 1 calc R
C67 C 0.0844(10) -0.0509(5) 0.2669(3) 0.055(2) Uani 1 1 d .
H67 H 0.1440 -0.0928 0.2687 0.065 Uiso 1 1 calc R
C70 C 0.4455(10) 0.1279(5) 0.2367(4) 0.054(2) Uani 1 1 d .
C68 C -0.0500(11) -0.0464(5) 0.3078(4) 0.060(2) Uani 1 1 d .
H68 H -0.1305 -0.0137 0.3062 0.072 Uiso 1 1 calc R
C75 C 0.4363(14) 0.1505(6) 0.1867(5) 0.076(3) Uani 1 1 d .
H75 H 0.4640 0.1218 0.1562 0.092 Uiso 1 1 calc R
C69 C -0.0582(14) -0.0867(6) 0.3458(4) 0.080(3) Uani 1 1 d .
H69A H 0.0211 -0.1197 0.3481 0.096 Uiso 1 1 calc R
H69B H -0.1434 -0.0824 0.3704 0.096 Uiso 1 1 calc R
C73 C 0.3456(14) 0.2572(6) 0.2253(8) 0.096(4) Uani 1 1 d .
C71 C 0.4049(15) 0.1716(7) 0.2816(5) 0.092(4) Uani 1 1 d .
H71 H 0.4114 0.1577 0.3164 0.111 Uiso 1 1 calc R
C74 C 0.3878(15) 0.2140(7) 0.1795(6) 0.090(4) Uani 1 1 d .
H74 H 0.3830 0.2280 0.1449 0.108 Uiso 1 1 calc R
C76 C 0.2883(18) 0.3278(6) 0.2183(8) 0.143(7) Uani 1 1 d .
H76A H 0.1880 0.3369 0.2377 0.215 Uiso 1 1 calc R
H76B H 0.2671 0.3317 0.1802 0.215 Uiso 1 1 calc R
H76C H 0.3738 0.3593 0.2328 0.215 Uiso 1 1 calc R
C72 C 0.3557(18) 0.2346(7) 0.2753(7) 0.104(4) Uani 1 1 d .
H72 H 0.3281 0.2631 0.3060 0.125 Uiso 1 1 calc R
O20 O 0.6038(8) 0.0240(4) 0.1992(3) 0.084(2) Uani 1 1 d .
O19 O 0.5566(9) 0.0409(4) 0.2985(3) 0.092(2) Uani 1 1 d .

loop_
_atom_site_aniso_label
_atom_site_aniso_U_11
_atom_site_aniso_U_22
_atom_site_aniso_U_33
_atom_site_aniso_U_23
_atom_site_aniso_U_13
_atom_site_aniso_U_12
N3 0.048(4) 0.068(5) 0.053(5) 0.013(4) 0.002(3) 0.004(3)
S1 0.0539(14) 0.0560(15) 0.089(2) 0.0049(13) 0.0235(13) 0.0041(11)
S2 0.0638(15) 0.0749(18) 0.0745(19) 0.0102(14) 0.0165(13) -0.0047(13)
S3 0.0494(13) 0.0774(18) 0.0726(18) 0.0121(14) -0.0083(12) -0.0002(12)
S4 0.0724(19) 0.080(2) 0.122(3) 0.0367(19) -0.0311(18) -0.0121(15)
N2 0.050(4) 0.058(5) 0.065(5) 0.008(4) 0.010(4) 0.011(3)
N1 0.090(7) 0.089(8) 0.068(7) 0.024(6) 0.014(6) 0.035(6)
O1 0.052(3) 0.054(4) 0.057(4) 0.010(3) 0.009(3) 0.005(3)
O2 0.101(7) 0.147(9) 0.077(6) 0.042(6) 0.022(5) 0.020(6)
O3 0.163(9) 0.119(8) 0.068(6) 0.002(6) 0.014(6) 0.015(7)
C11 0.053(5) 0.046(5) 0.082(7) 0.011(5) 0.010(5) -0.003(4)
C10 0.047(5) 0.043(5) 0.062(6) 0.007(4) 0.007(4) -0.005(4)
C17 0.062(6) 0.069(7) 0.060(7) 0.013(5) 0.009(5) 0.027(5)
C9 0.054(5) 0.050(5) 0.056(6) 0.008(4) 0.008(4) 0.004(4)
C5 0.052(5) 0.053(6) 0.083(8) -0.003(6) 0.027(5) 0.008(4)
C14 0.056(5) 0.028(4) 0.069(6) 0.007(4) 0.008(4) 0.009(4)
C8 0.060(6) 0.039(5) 0.083(7) 0.004(5) 0.013(5) -0.005(4)
C15 0.060(5) 0.052(6) 0.064(7) 0.004(5) 0.002(5) 0.004(4)
C19 0.065(6) 0.053(5) 0.057(6) 0.007(5) 0.009(4) 0.004(4)
C18 0.063(6) 0.065(6) 0.065(7) 0.018(5) 0.016(5) 0.003(5)
C4 0.078(7) 0.061(6) 0.063(7) 0.008(5) 0.005(5) 0.008(5)
C16 0.079(7) 0.064(7) 0.065(7) -0.005(5) -0.011(5) 0.011(5)
C6 0.089(8) 0.067(7) 0.065(7) -0.007(6) 0.021(6) -0.002(6)
C12 0.077(7) 0.073(7) 0.077(8) 0.007(6) -0.007(6) -0.001(6)
C3 0.074(7) 0.067(7) 0.099(9) 0.023(7) 0.006(6) 0.012(6)
C2 0.053(6) 0.062(7) 0.117(10) 0.005(7) 0.017(6) 0.011(5)
C7 0.089(8) 0.077(8) 0.077(8) -0.014(7) 0.002(6) 0.000(6)
C1 0.078(8) 0.054(7) 0.219(17) 0.007(9) 0.006(9) 0.002(6)
C13 0.092(8) 0.099(9) 0.068(7) 0.024(7) 0.004(6) 0.018(7)
O4 0.095(5) 0.085(5) 0.105(6) 0.014(5) 0.047(5) 0.002(4)
O5 0.051(4) 0.077(5) 0.117(6) -0.005(4) -0.004(4) -0.003(3)
O10 0.082(5) 0.079(5) 0.047(4) 0.011(3) 0.005(3) 0.007(4)
O15 0.071(4) 0.057(4) 0.078(5) 0.009(3) -0.006(4) -0.003(3)
O7 0.054(4) 0.096(6) 0.102(6) -0.005(5) -0.001(4) -0.011(4)
O6 0.102(6) 0.102(6) 0.081(5) 0.031(5) 0.034(4) -0.009(5)
O12 0.104(6) 0.103(6) 0.128(7) 0.055(6) -0.051(5) -0.019(5)
O11 0.059(5) 0.085(6) 0.174(9) 0.021(6) 0.006(5) -0.004(4)
O9 0.088(6) 0.186(11) 0.090(7) 0.046(6) 0.018(5) -0.008(7)
O8 0.163(9) 0.118(8) 0.061(6) 0.013(5) 0.010(6) 0.018(7)
O13 0.112(8) 0.223(14) 0.090(7) 0.042(8) 0.009(6) 0.017(8)
O14 0.202(12) 0.131(9) 0.094(8) -0.003(7) 0.030(8) 0.012(8)
C66 0.059(5) 0.083(7) 0.039(5) 0.014(5) 0.006(4) 0.015(5)
O16 0.107(6) 0.115(7) 0.088(6) 0.049(5) -0.026(5) -0.011(5)
O17 0.181(10) 0.120(8) 0.050(5) 0.003(5) -0.016(6) -0.035(7)
C64 0.052(5) 0.034(4) 0.049(5) 0.004(4) 0.011(4) 0.007(3)
N6 0.068(5) 0.069(5) 0.057(5) 0.014(4) 0.008(4) 0.000(4)
N5 0.080(7) 0.089(7) 0.078(7) 0.028(6) 0.012(6) 0.043(6)
N4 0.097(7) 0.086(7) 0.041(5) 0.019(5) -0.010(5) -0.039(6)
C31 0.068(6) 0.051(6) 0.085(8) 0.020(5) 0.003(5) 0.008(5)
N7 0.107(9) 0.094(9) 0.099(10) 0.019(7) 0.016(8) -0.016(7)
C27 0.085(8) 0.052(6) 0.103(9) 0.015(6) -0.026(7) -0.007(5)
C26 0.072(7) 0.050(6) 0.096(9) 0.020(6) -0.010(6) -0.002(5)
C30 0.068(6) 0.066(7) 0.096(9) 0.021(6) -0.013(6) -0.003(5)
C20 0.088(8) 0.067(7) 0.077(8) 0.018(6) 0.009(6) -0.018(6)
N8 0.063(5) 0.081(6) 0.101(7) 0.029(5) -0.019(5) -0.003(4)
C23 0.071(6) 0.038(5) 0.103(9) 0.007(5) 0.001(6) 0.002(5)
C24 0.085(7) 0.058(6) 0.080(8) 0.005(6) -0.004(6) 0.004(5)
C36 0.076(9) 0.099(11) 0.192(18) 0.078(12) -0.029(10) -0.021(8)
C32 0.050(6) 0.069(7) 0.126(11) 0.026(8) -0.028(6) -0.010(5)
C28 0.071(7) 0.077(8) 0.109(10) 0.011(7) -0.020(7) -0.016(6)
C21 0.107(9) 0.069(8) 0.084(9) 0.009(7) 0.031(7) 0.000(7)
C25 0.073(7) 0.070(7) 0.096(9) 0.019(7) 0.001(6) -0.001(6)
C37 0.076(7) 0.095(9) 0.118(11) 0.048(8) -0.014(7) -0.022(7)
C35 0.065(8) 0.076(10) 0.22(2) 0.013(12) -0.028(11) -0.015(7)
C22 0.079(7) 0.064(7) 0.107(10) 0.005(7) 0.015(7) 0.016(6)
C33 0.114(10) 0.087(10) 0.097(10) 0.014(8) -0.023(8) -0.033(8)
C34 0.106(11) 0.073(10) 0.171(17) -0.017(10) -0.032(10) -0.020(8)
C29 0.127(11) 0.103(10) 0.092(10) -0.006(8) -0.007(8) -0.036(9)
C38 0.089(10) 0.067(9) 0.34(3) 0.026(13) -0.028(13) -0.011(7)
C42 0.065(6) 0.046(5) 0.050(6) 0.004(4) 0.003(4) 0.003(4)
C39 0.076(7) 0.073(7) 0.054(6) 0.024(5) 0.010(5) 0.018(5)
C45 0.063(5) 0.042(5) 0.058(6) 0.004(4) 0.004(4) -0.010(4)
C46 0.062(6) 0.057(6) 0.070(7) 0.005(5) 0.007(5) -0.009(5)
C40 0.071(6) 0.061(6) 0.066(7) 0.016(5) 0.004(5) -0.008(5)
C51 0.054(5) 0.067(6) 0.050(6) 0.006(5) 0.010(4) 0.001(4)
C47 0.075(7) 0.069(7) 0.062(7) 0.001(5) 0.004(5) -0.009(5)
C41 0.080(7) 0.055(6) 0.056(6) -0.002(5) 0.000(5) -0.004(5)
C43 0.070(6) 0.067(7) 0.063(7) 0.006(5) -0.001(5) -0.008(5)
C48 0.086(7) 0.056(6) 0.057(6) 0.019(5) 0.009(5) 0.001(5)
C44 0.074(7) 0.070(7) 0.063(7) -0.008(5) -0.004(5) -0.001(5)
C54 0.058(6) 0.075(7) 0.085(8) 0.010(6) 0.017(5) 0.005(5)
C52 0.072(6) 0.085(8) 0.047(6) 0.010(5) 0.005(5) 0.003(5)
C53 0.075(7) 0.071(7) 0.064(7) -0.007(6) 0.002(5) 0.004(5)
C55 0.094(8) 0.075(8) 0.061(7) 0.020(6) 0.004(6) -0.001(6)
C56 0.073(7) 0.078(8) 0.063(7) -0.002(6) -0.006(5) 0.001(5)
C57 0.101(9) 0.065(7) 0.097(9) 0.016(6) 0.027(7) -0.001(6)
C49 0.097(9) 0.120(11) 0.063(7) 0.020(7) 0.001(6) 0.025(8)
C50 0.223(18) 0.126(13) 0.068(9) -0.006(8) -0.030(10) 0.099(13)
C61 0.043(4) 0.037(4) 0.048(5) 0.010(4) 0.008(4) -0.003(3)
C58 0.073(6) 0.047(5) 0.046(6) 0.018(5) -0.002(4) -0.023(5)
C59 0.066(6) 0.044(5) 0.061(6) 0.015(5) -0.005(5) -0.002(4)
C60 0.075(6) 0.041(5) 0.048(6) 0.002(4) 0.005(4) 0.000(4)
C62 0.060(5) 0.051(5) 0.059(6) 0.004(5) 0.006(4) 0.004(4)
C63 0.075(6) 0.068(7) 0.047(6) -0.007(5) 0.022(5) -0.013(5)
O18 0.054(3) 0.062(4) 0.035(3) 0.014(3) 0.004(2) 0.007(3)
C65 0.054(5) 0.055(5) 0.039(5) 0.011(4) 0.006(4) 0.004(4)
C67 0.052(5) 0.067(6) 0.050(6) 0.021(5) 0.021(4) 0.017(4)
C70 0.047(5) 0.061(6) 0.051(6) -0.005(5) -0.006(4) -0.007(4)
C68 0.056(5) 0.074(7) 0.052(6) 0.012(5) 0.018(4) 0.012(5)
C75 0.089(8) 0.072(7) 0.067(8) 0.001(6) 0.012(6) -0.001(6)
C69 0.091(8) 0.092(8) 0.061(7) 0.020(6) 0.024(6) 0.026(6)
C73 0.055(6) 0.071(8) 0.158(14) 0.008(9) -0.022(8) -0.008(6)
C71 0.098(9) 0.103(10) 0.071(8) -0.005(7) -0.017(6) 0.006(7)
C74 0.096(9) 0.080(9) 0.094(10) 0.023(8) -0.017(7) -0.012(7)
C76 0.095(10) 0.066(9) 0.26(2) 0.015(11) -0.031(12) -0.011(7)
C72 0.123(11) 0.075(9) 0.105(12) -0.028(8) -0.001(9) 0.004(8)
O20 0.059(4) 0.097(6) 0.098(6) 0.007(4) 0.028(4) 0.010(4)
O19 0.074(5) 0.121(7) 0.083(5) 0.033(5) -0.029(4) 0.000(4)

loop_
_atom_type_symbol
_atom_type_description
_atom_type_scat_dispersion_real
_atom_type_scat_dispersion_imag
_atom_type_scat_source
C C 0.0033 0.0016 'International Tables Vol C Tables 4.2.6.8 and 6.1.1.4'
H H 0.0000 0.0000 'International Tables Vol C Tables 4.2.6.8 and 6.1.1.4'
N N 0.0061 0.0033 'International Tables Vol C Tables 4.2.6.8 and 6.1.1.4'
O O 0.0106 0.0060 'International Tables Vol C Tables 4.2.6.8 and 6.1.1.4'
S S 0.1246 0.1234 'International Tables Vol C Tables 4.2.6.8 and 6.1.1.4'

loop_
_geom_angle_atom_site_label_1
_geom_angle_atom_site_label_2
_geom_angle_atom_site_label_3
_geom_angle
C65 N3 C66 111.8(6)
C65 N3 S3 117.2(6)
C66 N3 S3 117.5(6)
O4 S1 O5 120.1(5)
O4 S1 N2 105.7(4)
O5 S1 N2 107.0(4)
O4 S1 C5 108.3(5)
O5 S1 C5 109.0(5)
N2 S1 C5 105.8(4)
O6 S2 O7 121.2(5)
O6 S2 N6 105.6(5)
O7 S2 N6 107.0(4)
O6 S2 C51 108.4(5)
O7 S2 C51 106.9(5)
N6 S2 C51 107.1(4)
O20 S3 O19 120.6(5)
O20 S3 N3 106.2(4)
O19 S3 N3 106.5(4)
O20 S3 C70 107.3(5)
O19 S3 C70 108.9(5)
N3 S3 C70 106.6(4)
O11 S4 O12 120.1(6)
O11 S4 N8 107.8(6)
O12 S4 N8 106.0(5)
O11 S4 C32 108.6(6)
O12 S4 C32 107.0(7)
N8 S4 C32 106.5(5)
C8 N2 C9 112.8(7)
C8 N2 S1 117.9(6)
C9 N2 S1 116.2(6)
O2 N1 O3 124.2(11)
O2 N1 C17 117.0(12)
O3 N1 C17 118.6(12)
C10 O1 C11 112.2(6)
O1 C11 C12 108.7(7)
O1 C11 C8 110.0(7)
C12 C11 C8 111.0(8)
O1 C10 C14 109.5(7)
O1 C10 C9 110.1(7)
C14 C10 C9 109.6(7)
C18 C17 C16 121.7(9)
C18 C17 N1 120.1(10)
C16 C17 N1 118.1(11)
N2 C9 C10 107.8(7)
C4 C5 C6 119.4(10)
C4 C5 S1 120.5(8)
C6 C5 S1 120.0(8)
C15 C14 C19 119.7(9)
C15 C14 C10 119.6(8)
C19 C14 C10 120.6(8)
N2 C8 C11 110.2(8)
C14 C15 C16 120.2(9)
C18 C19 C14 121.1(9)
C17 C18 C19 118.6(9)
C5 C4 C3 121.3(11)
C17 C16 C15 118.7(9)
C5 C6 C7 119.6(11)
C13 C12 C11 122.8(11)
C4 C3 C2 120.7(11)
C7 C2 C3 117.5(11)
C7 C2 C1 120.9(13)
C3 C2 C1 121.6(12)
C2 C7 C6 121.5(11)
C45 O10 C48 113.2(7)
C31 O15 C26 112.2(8)
N3 C66 C67 109.4(7)
O18 C64 C61 108.6(6)
O18 C64 C65 109.7(6)
C61 C64 C65 109.5(6)
C47 N6 C46 113.4(7)
C47 N6 S2 118.3(7)
C46 N6 S2 116.0(6)
O9 N5 O8 122.6(11)
O9 N5 C39 119.5(12)
O8 N5 C39 117.8(11)
O17 N4 O16 124.4(10)
O17 N4 C58 117.8(11)
O16 N4 C58 117.7(10)
O15 C31 C23 108.8(8)
O15 C31 C30 111.4(9)
C23 C31 C30 108.6(8)
O14 N7 O13 123.2(15)
O14 N7 C20 119.1(14)
O13 N7 C20 117.6(13)
N8 C27 C26 110.8(9)
O15 C26 C28 108.1(9)
O15 C26 C27 109.2(8)
C28 C26 C27 112.0(10)
N8 C30 C31 108.6(8)
C25 C20 C21 123.9(12)
C25 C20 N7 119.3(12)
C21 C20 N7 116.8(12)
C27 N8 C30 112.0(8)
C27 N8 S4 118.1(8)
C30 N8 S4 116.9(7)
C24 C23 C22 118.0(11)
C24 C23 C31 122.0(10)
C22 C23 C31 120.0(10)
C23 C24 C25 121.6(11)
C37 C36 C35 120.2(15)
C37 C32 C33 117.9(12)
C37 C32 S4 120.2(12)
C33 C32 S4 121.9(11)
C29 C28 C26 122.5(12)
C22 C21 C20 116.7(11)
C20 C25 C24 117.7(11)
C32 C37 C36 120.1(15)
C34 C35 C36 115.6(16)
C34 C35 C38 127(2)
C36 C35 C38 117(2)
C21 C22 C23 122.1(11)
C34 C33 C32 121.0(15)
C35 C34 C33 125.2(18)
C43 C42 C41 117.6(9)
C43 C42 C45 121.4(8)
C41 C42 C45 121.0(8)
C44 C39 C40 121.3(9)
C44 C39 N5 120.6(11)
C40 C39 N5 118.1(10)
O10 C45 C42 107.9(7)
O10 C45 C46 112.1(7)
C42 C45 C46 111.3(7)
N6 C46 C45 108.3(8)
C41 C40 C39 116.8(9)
C56 C51 C52 119.5(10)
C56 C51 S2 120.1(8)
C52 C51 S2 120.4(8)
N6 C47 C48 109.3(8)
C40 C41 C42 122.7(9)
C44 C43 C42 120.6(10)
O10 C48 C49 106.0(8)
O10 C48 C47 109.6(7)
C49 C48 C47 114.1(9)
C39 C44 C43 120.8(10)
C53 C54 C55 118.0(10)
C53 C54 C57 121.3(11)
C55 C54 C57 120.7(10)
C53 C52 C51 119.0(9)
C52 C53 C54 122.8(10)
C56 C55 C54 118.8(10)
C51 C56 C55 121.9(10)
C50 C49 C48 124.2(15)
C60 C61 C62 118.9(8)
C60 C61 C64 120.6(7)
C62 C61 C64 120.5(7)
C59 C58 C63 123.9(8)
C59 C58 N4 118.7(9)
C63 C58 N4 117.3(9)
C58 C59 C60 117.9(9)
C61 C60 C59 120.4(8)
C63 C62 C61 122.8(9)
C62 C63 C58 116.1(9)
C64 O18 C67 111.0(6)
N3 C65 C64 108.7(6)
O18 C67 C68 106.7(7)
O18 C67 C66 110.4(7)
C68 C67 C66 112.9(8)
C75 C70 C71 117.8(10)
C75 C70 S3 120.6(8)
C71 C70 S3 121.5(9)
C69 C68 C67 122.5(9)
C70 C75 C74 122.4(11)
C72 C73 C74 118.5(12)
C72 C73 C76 121.5(16)
C74 C73 C76 120.0(16)
C72 C71 C70 120.5(12)
C75 C74 C73 118.9(12)
C71 C72 C73 121.7(13)

loop_
_geom_bond_atom_site_label_1
_geom_bond_atom_site_label_2
_geom_bond_distance
N3 C65 1.468(10)
N3 C66 1.470(11)
N3 S3 1.638(7)
S1 O4 1.414(8)
S1 O5 1.427(8)
S1 N2 1.644(7)
S1 C5 1.761(10)
S2 O6 1.426(7)
S2 O7 1.441(7)
S2 N6 1.647(8)
S2 C51 1.768(10)
S3 O20 1.420(7)
S3 O19 1.426(7)
S3 C70 1.751(10)
S4 O11 1.431(9)
S4 O12 1.438(9)
S4 N8 1.634(9)
S4 C32 1.762(12)
N2 C8 1.455(12)
N2 C9 1.488(11)
N1 O2 1.198(13)
N1 O3 1.215(13)
N1 C17 1.485(13)
O1 C10 1.405(10)
O1 C11 1.432(11)
C11 C12 1.484(13)
C11 C8 1.523(12)
C10 C14 1.502(12)
C10 C9 1.545(11)
C17 C18 1.376(14)
C17 C16 1.390(14)
C5 C4 1.343(13)
C5 C6 1.380(14)
C14 C15 1.377(12)
C14 C19 1.388(12)
C15 C16 1.398(13)
C19 C18 1.383(12)
C4 C3 1.374(14)
C6 C7 1.391(15)
C12 C13 1.339(14)
C3 C2 1.397(16)
C2 C7 1.361(16)
C2 C1 1.511(15)
O10 C45 1.413(10)
O10 C48 1.457(11)
O15 C31 1.413(11)
O15 C26 1.430(12)
O9 N5 1.195(13)
O8 N5 1.243(13)
O13 N7 1.216(14)
O14 N7 1.173(14)
C66 C67 1.513(13)
O16 N4 1.212(12)
O17 N4 1.209(13)
C64 O18 1.427(9)
C64 C61 1.523(11)
C64 C65 1.538(11)
N6 C47 1.461(12)
N6 C46 1.496(12)
N5 C39 1.471(13)
N4 C58 1.510(12)
C31 C23 1.526(15)
C31 C30 1.534(14)
N7 C20 1.498(16)
C27 N8 1.463(14)
C27 C26 1.548(14)
C26 C28 1.458(16)
C30 N8 1.469(13)
C20 C25 1.337(15)
C20 C21 1.388(16)
C23 C24 1.362(14)
C23 C22 1.397(15)
C24 C25 1.396(15)
C36 C37 1.398(19)
C36 C35 1.45(2)
C32 C37 1.376(16)
C32 C33 1.387(18)
C28 C29 1.359(16)
C21 C22 1.362(16)
C35 C34 1.32(2)
C35 C38 1.48(2)
C33 C34 1.338(19)
C42 C43 1.373(13)
C42 C41 1.410(13)
C42 C45 1.498(12)
C39 C44 1.360(14)
C39 C40 1.399(14)
C45 C46 1.529(12)
C40 C41 1.367(13)
C51 C56 1.368(13)
C51 C52 1.383(13)
C47 C48 1.512(13)
C43 C44 1.366(14)
C48 C49 1.481(15)
C54 C53 1.388(14)
C54 C55 1.398(15)
C54 C57 1.508(14)
C52 C53 1.366(14)
C55 C56 1.393(14)
C49 C50 1.289(16)
C61 C60 1.369(11)
C61 C62 1.391(12)
C58 C59 1.351(13)
C58 C63 1.398(13)
C59 C60 1.405(12)
C62 C63 1.361(13)
O18 C67 1.427(10)
C67 C68 1.501(11)
C70 C75 1.362(13)
C70 C71 1.384(15)
C68 C69 1.311(13)
C75 C74 1.370(15)
C73 C72 1.361(19)
C73 C74 1.398(18)
C73 C76 1.528(17)
C71 C72 1.359(17)
